data_4114300
loop_
_publ_author_name
'Sumitra Mukhopadhyay'
'William H. Armstrong'

_publ_section_title
;
 Multinuclear Oxo-Bridged Manganese Complexes with a Bulky Substituted
 Benzoate Ligand: Novel Species Obtained by Using Steric Control
;
_journal_name_full 'Journal of the American Chemical Society'
_journal_page_first 13010
_journal_page_last 13011
_journal_paper_doi 10.1021/ja036490n
_journal_volume 125
_journal_year 2003
_chemical_formula_sum 'C118 H106 F12 Mn6 N12 O24 S4'
_chemical_formula_weight 2762.03
_chemical_name_systematic
; 
 ? 
;
_space_group_IT_number 14
_symmetry_cell_setting monoclinic
_symmetry_space_group_name_Hall '-P 2yn'
_symmetry_space_group_name_H-M 'P 1 21/n 1'
_atom_sites_solution_hydrogens geom
_atom_sites_solution_primary direct
_atom_sites_solution_secondary difmap
_audit_creation_method SHELXL-97
_cell_angle_alpha 90.00
_cell_angle_beta 91.679(2)
_cell_angle_gamma 90.00
_cell_formula_units_Z 2
_cell_length_a 15.4471(8)
_cell_length_b 15.0773(9)
_cell_length_c 27.7033(17)
_cell_measurement_temperature 193(2)
_cell_volume 6449.3(6)
_computing_cell_refinement 'Bruker SMART'
_computing_data_collection 'Bruker SMART'
_computing_data_reduction 'Bruker SHELXTL'
_computing_molecular_graphics 'Bruker SHELXTL'
_computing_publication_material 'Bruker SHELXTL'
_computing_structure_refinement 'SHELXL-97 (Sheldrick, 1997)'
_computing_structure_solution 'SHELXS-97 (Sheldrick, 1990)'
_diffrn_ambient_temperature 193(2)
_diffrn_measured_fraction_theta_full 0.879
_diffrn_measured_fraction_theta_max 0.879
_diffrn_measurement_device_type 'CCD area detector'
_diffrn_measurement_method 'phi and omega scans'
_diffrn_radiation_monochromator graphite
_diffrn_radiation_source 'fine-focus sealed tube'
_diffrn_radiation_type MoK\a
_diffrn_radiation_wavelength 0.71073
_diffrn_reflns_av_R_equivalents 0.0945
_diffrn_reflns_av_sigmaI/netI 0.1237
_diffrn_reflns_limit_h_max 20
_diffrn_reflns_limit_h_min -8
_diffrn_reflns_limit_k_max 19
_diffrn_reflns_limit_k_min -19
_diffrn_reflns_limit_l_max 30
_diffrn_reflns_limit_l_min -34
_diffrn_reflns_number 40634
_diffrn_reflns_theta_full 27.90
_diffrn_reflns_theta_max 27.90
_diffrn_reflns_theta_min 1.47
_exptl_absorpt_coefficient_mu 0.723
_exptl_absorpt_correction_type none
_exptl_crystal_colour brown
_exptl_crystal_density_diffrn 1.422
_exptl_crystal_description block
_exptl_crystal_F_000 2824
_exptl_crystal_size_max 0.15
_exptl_crystal_size_mid 0.10
_exptl_crystal_size_min 0.08
_refine_diff_density_max 1.050
_refine_diff_density_min -1.078
_refine_diff_density_rms 0.108
_refine_ls_extinction_method none
_refine_ls_goodness_of_fit_ref 1.004
_refine_ls_hydrogen_treatment mixed
_refine_ls_matrix_type full
_refine_ls_number_parameters 793
_refine_ls_number_reflns 13555
_refine_ls_number_restraints 0
_refine_ls_restrained_S_all 1.004
_refine_ls_R_factor_all 0.1599
_refine_ls_R_factor_gt 0.0770
_refine_ls_shift/su_max 0.086
_refine_ls_shift/su_mean 0.002
_refine_ls_structure_factor_coef Fsqd
_refine_ls_weighting_details 'calc w=1/[\s^2^(Fo^2^)+(0.1341P)^2^+0.0000P] where P=(Fo^2^+2Fc^2^)/3'
_refine_ls_weighting_scheme calc
_refine_ls_wR_factor_gt 0.2012
_refine_ls_wR_factor_ref 0.2495
_reflns_number_gt 6823
_reflns_number_total 13555
_reflns_threshold_expression >2sigma(I)
_cod_data_source_file ja036490nsi20030819_053920.cif
_cod_data_source_block sm57t
_cod_database_code 4114300

loop_
_symmetry_equiv_pos_as_xyz
'x, y, z'
'-x+1/2, y+1/2, -z+1/2'
'-x, -y, -z'
'x-1/2, -y-1/2, z-1/2'

loop_
_atom_site_label
_atom_site_type_symbol
_atom_site_fract_x
_atom_site_fract_y
_atom_site_fract_z
_atom_site_U_iso_or_equiv
_atom_site_adp_type
_atom_site_occupancy
_atom_site_symmetry_multiplicity
_atom_site_calc_flag
_atom_site_refinement_flags
Mn1 Mn 0.47446(5) 0.57543(6) 0.52411(3) 0.0292(2) Uani 1 1 d .
Mn2 Mn 0.37411(5) 0.55219(6) 0.60585(3) 0.0309(2) Uani 1 1 d .
Mn3 Mn 0.29697(5) 0.48994(6) 0.52686(3) 0.0318(2) Uani 1 1 d .
O4 O 0.4240(2) 0.4773(2) 0.49486(12) 0.0307(9) Uani 1 1 d .
O1 O 0.3548(2) 0.6005(2) 0.54472(12) 0.0298(9) Uani 1 1 d .
O2 O 0.4858(2) 0.5409(3) 0.58681(12) 0.0317(9) Uani 1 1 d .
O3 O 0.3387(2) 0.4458(3) 0.58375(13) 0.0349(9) Uani 1 1 d .
O5 O 0.2573(2) 0.5800(3) 0.62651(13) 0.0377(10) Uani 1 1 d .
N4 N 0.4116(3) 0.5095(3) 0.67262(16) 0.0350(11) Uani 1 1 d .
N1 N 0.5346(3) 0.6933(3) 0.54304(16) 0.0332(11) Uani 1 1 d .
N5 N 0.2497(3) 0.3730(3) 0.50000(16) 0.0343(11) Uani 1 1 d .
O6 O 0.1793(2) 0.5310(3) 0.56241(14) 0.0419(10) Uani 1 1 d .
N2 N 0.4575(3) 0.6535(3) 0.46159(15) 0.0329(11) Uani 1 1 d .
N6 N 0.2386(3) 0.5315(3) 0.46348(16) 0.0351(11) Uani 1 1 d .
N3 N 0.4016(3) 0.6699(3) 0.63922(16) 0.0321(11) Uani 1 1 d .
C37 C 0.1031(4) 0.5526(4) 0.6791(2) 0.0375(14) Uani 1 1 d .
C11 C 0.4111(4) 0.4254(5) 0.6869(2) 0.0448(16) Uani 1 1 d .
H11A H 0.3869 0.3826 0.6664 0.054 Uiso 1 1 calc R
C34 C 0.0009(4) 0.6947(4) 0.6497(2) 0.0422(15) Uani 1 1 d .
H34A H -0.0335 0.7427 0.6404 0.051 Uiso 1 1 calc R
C32 C 0.1095(3) 0.5871(4) 0.6325(2) 0.0345(14) Uani 1 1 d .
C16 C 0.4411(4) 0.6639(4) 0.6838(2) 0.0382(15) Uani 1 1 d .
C1 C 0.5782(4) 0.7077(4) 0.5856(2) 0.0376(14) Uani 1 1 d .
H1A H 0.5878 0.6605 0.6067 0.045 Uiso 1 1 calc R
C33 C 0.0550(4) 0.6572(4) 0.6164(2) 0.0394(14) Uani 1 1 d .
C9 C 0.4204(4) 0.6782(5) 0.3784(2) 0.0500(17) Uani 1 1 d .
H9A H 0.3967 0.6564 0.3495 0.060 Uiso 1 1 calc R
C21 C 0.2297(4) 0.6170(4) 0.4499(2) 0.0424(15) Uani 1 1 d .
H21A H 0.2502 0.6618 0.4703 0.051 Uiso 1 1 calc R
C23 C 0.1593(4) 0.5749(5) 0.3751(2) 0.0536(18) Uani 1 1 d .
C35 C -0.0035(4) 0.6631(5) 0.6962(2) 0.0448(16) Uani 1 1 d .
H35A H -0.0402 0.6901 0.7178 0.054 Uiso 1 1 calc R
C26 C 0.2140(4) 0.3766(4) 0.4549(2) 0.0365(14) Uani 1 1 d .
C30 C 0.2544(4) 0.2943(4) 0.5221(2) 0.0446(16) Uani 1 1 d .
H30A H 0.2780 0.2914 0.5534 0.054 Uiso 1 1 calc R
C6 C 0.4882(4) 0.7373(4) 0.4645(2) 0.0406(15) Uani 1 1 d .
C15 C 0.4455(4) 0.5714(4) 0.7027(2) 0.0411(15) Uani 1 1 d .
C14 C 0.4794(4) 0.5488(5) 0.7473(2) 0.0546(18) Uani 1 1 d .
H14A H 0.5024 0.5926 0.7675 0.066 Uiso 1 1 calc R
C31 C 0.1861(4) 0.5617(4) 0.6039(2) 0.0360(14) Uani 1 1 d .
C24 C 0.1667(4) 0.4874(5) 0.3907(2) 0.0495(17) Uani 1 1 d .
H24A H 0.1450 0.4418 0.3712 0.059 Uiso 1 1 calc R
C13 C 0.4798(5) 0.4610(5) 0.7625(3) 0.062(2) Uani 1 1 d .
C36 C 0.0456(4) 0.5927(4) 0.7106(2) 0.0418(15) Uani 1 1 d .
H36A H 0.0411 0.5708 0.7418 0.050 Uiso 1 1 calc R
C5 C 0.5266(4) 0.7628(4) 0.5122(2) 0.0403(15) Uani 1 1 d .
C20 C 0.3890(4) 0.7500(4) 0.6201(2) 0.0390(15) Uani 1 1 d .
H20A H 0.3598 0.7544 0.5903 0.047 Uiso 1 1 calc R
C39 C 0.1895(4) 0.4632(5) 0.7404(2) 0.0496(17) Uani 1 1 d .
H39A H 0.1898 0.5121 0.7609 0.060 Uiso 1 1 calc R
C42 C 0.1895(5) 0.3181(5) 0.6813(3) 0.0585(19) Uani 1 1 d .
H42A H 0.1889 0.2695 0.6606 0.070 Uiso 1 1 calc R
C8 C 0.4521(5) 0.7633(5) 0.3806(2) 0.060(2) Uani 1 1 d .
C27 C 0.1866(4) 0.3005(5) 0.4316(2) 0.0472(16) Uani 1 1 d .
H27A H 0.1650 0.3041 0.3999 0.057 Uiso 1 1 calc R
C7 C 0.4868(5) 0.7934(5) 0.4251(2) 0.0558(19) Uani 1 1 d .
H7A H 0.5088 0.8507 0.4279 0.067 Uiso 1 1 calc R
C29 C 0.2261(4) 0.2182(5) 0.5006(3) 0.0541(18) Uani 1 1 d .
H29A H 0.2308 0.1650 0.5174 0.065 Uiso 1 1 calc R
C10 C 0.4237(4) 0.6253(4) 0.4189(2) 0.0393(15) Uani 1 1 d .
H10A H 0.4017 0.5680 0.4168 0.047 Uiso 1 1 calc R
C44 C 0.0516(4) 0.6891(5) 0.5656(2) 0.0540(19) Uani 1 1 d .
C40 C 0.2265(4) 0.3858(5) 0.7563(3) 0.0566(19) Uani 1 1 d .
H40A H 0.2523 0.3834 0.7870 0.068 Uiso 1 1 calc R
C18 C 0.4626(4) 0.8213(5) 0.6869(2) 0.0443(16) Uani 1 1 d .
C28 C 0.1907(4) 0.2181(5) 0.4545(3) 0.0493(17) Uani 1 1 d .
C17 C 0.4720(4) 0.7385(5) 0.7074(2) 0.0443(16) Uani 1 1 d .
H17A H 0.4995 0.7328 0.7375 0.053 Uiso 1 1 calc R
C43 C 0.1528(4) 0.3980(5) 0.6653(3) 0.0527(18) Uani 1 1 d .
H43A H 0.1288 0.4015 0.6342 0.063 Uiso 1 1 calc R
C38 C 0.1514(4) 0.4711(4) 0.6944(2) 0.0386(14) Uani 1 1 d .
C12 C 0.4454(4) 0.3998(5) 0.7312(3) 0.0565(19) Uani 1 1 d .
H12A H 0.4450 0.3402 0.7399 0.068 Uiso 1 1 calc R
C48 C 0.0175(5) 0.6358(6) 0.5287(3) 0.071(2) Uani 1 1 d .
H48A H 0.0051 0.5768 0.5354 0.085 Uiso 1 1 calc R
C2 C 0.6084(4) 0.7901(5) 0.5981(2) 0.0470(16) Uani 1 1 d .
H2A H 0.6392 0.7976 0.6272 0.056 Uiso 1 1 calc R
C25 C 0.2055(4) 0.4676(4) 0.4344(2) 0.0355(14) Uani 1 1 d .
C45 C 0.0716(7) 0.7748(7) 0.5547(3) 0.094(3) Uani 1 1 d .
H45A H 0.0968 0.8121 0.5779 0.112 Uiso 1 1 calc R
C22 C 0.1905(4) 0.6390(5) 0.4059(2) 0.0507(17) Uani 1 1 d .
H22A H 0.1853 0.6984 0.3971 0.061 Uiso 1 1 calc R
C3 C 0.5940(5) 0.8622(5) 0.5683(3) 0.0545(18) Uani 1 1 d .
C4 C 0.5539(4) 0.8453(4) 0.5249(2) 0.0476(16) Uani 1 1 d .
H4A H 0.5450 0.8918 0.5032 0.057 Uiso 1 1 calc R
C41 C 0.2263(5) 0.3096(5) 0.7267(3) 0.060(2) Uani 1 1 d .
C46 C 0.0528(8) 0.8060(7) 0.5070(4) 0.106(4) Uani 1 1 d .
H46A H 0.0641 0.8650 0.4995 0.127 Uiso 1 1 calc R
C47 C 0.0198(8) 0.7534(9) 0.4730(4) 0.103(4) Uani 1 1 d .
C19 C 0.4173(4) 0.8260(4) 0.6424(2) 0.0435(15) Uani 1 1 d .
H19A H 0.4064 0.8808 0.6281 0.052 Uiso 1 1 calc R
S1 S 0.68267(19) 0.93059(18) 0.39119(9) 0.0918(8) Uani 1 1 d .
S2 S 0.7570(3) 0.7513(5) 0.72602(13) 0.216(3) Uani 1 1 d .
O10 O 0.6429(5) 0.9574(5) 0.3461(2) 0.119(3) Uani 1 1 d .
C64 C 0.5008(5) 0.9003(5) 0.7104(3) 0.062(2) Uani 1 1 d .
H64A H 0.5288 0.8834 0.7404 0.093 Uiso 1 1 calc R
H64B H 0.4560 0.9426 0.7165 0.093 Uiso 1 1 calc R
H64C H 0.5425 0.9263 0.6897 0.093 Uiso 1 1 calc R
C61 C 0.1602(5) 0.1364(5) 0.4298(3) 0.074(2) Uani 1 1 d .
H61A H 0.1682 0.0867 0.4511 0.111 Uiso 1 1 calc R
H61B H 0.1928 0.1272 0.4013 0.111 Uiso 1 1 calc R
H61C H 0.0999 0.1423 0.4211 0.111 Uiso 1 1 calc R
O12 O 0.7054(6) 0.8410(5) 0.3953(3) 0.127(3) Uani 1 1 d .
C68 C 0.7195(11) 0.6683(13) 0.7402(10) 0.187(10) Uani 1 1 d .
C62 C 0.4553(7) 0.8232(6) 0.3365(3) 0.102(3) Uani 1 1 d .
H62A H 0.4290 0.7934 0.3091 0.154 Uiso 1 1 calc R
H62B H 0.5144 0.8368 0.3299 0.154 Uiso 1 1 calc R
H62C H 0.4243 0.8771 0.3425 0.154 Uiso 1 1 calc R
C66 C 0.2646(6) 0.2246(6) 0.7446(3) 0.087(3) Uani 1 1 d .
H66A H 0.2585 0.1801 0.7200 0.131 Uiso 1 1 calc R
H66B H 0.2350 0.2056 0.7729 0.131 Uiso 1 1 calc R
H66C H 0.3249 0.2332 0.7526 0.131 Uiso 1 1 calc R
C60 C 0.1165(6) 0.5999(6) 0.3274(3) 0.079(3) Uani 1 1 d .
H60A H 0.1184 0.6631 0.3235 0.118 Uiso 1 1 calc R
H60B H 0.0573 0.5804 0.3268 0.118 Uiso 1 1 calc R
H60C H 0.1465 0.5720 0.3016 0.118 Uiso 1 1 calc R
C65 C 0.5191(7) 0.4374(7) 0.8117(3) 0.099(3) Uani 1 1 d .
H65A H 0.5142 0.3746 0.8169 0.149 Uiso 1 1 calc R
H65B H 0.4888 0.4684 0.8364 0.149 Uiso 1 1 calc R
H65C H 0.5791 0.4541 0.8131 0.149 Uiso 1 1 calc R
O11 O 0.6502(7) 0.9773(7) 0.4345(3) 0.170(4) Uani 1 1 d .
C63 C 0.6197(6) 0.9552(5) 0.5834(3) 0.086(3) Uani 1 1 d .
H63A H 0.6043 0.9960 0.5579 0.130 Uiso 1 1 calc R
H63B H 0.6810 0.9576 0.5898 0.130 Uiso 1 1 calc R
H63C H 0.5899 0.9713 0.6121 0.130 Uiso 1 1 calc R
C70 C 0.0015(6) 0.6671(9) 0.4830(3) 0.093(3) Uani 1 1 d .
H70A H -0.0216 0.6300 0.4591 0.112 Uiso 1 1 calc R
F4 F 0.7736(5) 1.0721(6) 0.3842(4) 0.189(4) Uani 1 1 d .
F5 F 0.8352(6) 0.9724(6) 0.4263(4) 0.203(5) Uani 1 1 d .
F2 F 0.8026(7) 0.5985(8) 0.7446(4) 0.221(5) Uani 1 1 d .
O9 O 0.8134(6) 0.7881(8) 0.7645(3) 0.209(5) Uani 1 1 d .
O8 O 0.8056(6) 0.7636(9) 0.6817(3) 0.214(6) Uani 1 1 d .
F6 F 0.8254(6) 0.9557(7) 0.3497(4) 0.210(5) Uani 1 1 d .
C72 C 0.7829(9) 0.9840(11) 0.3889(6) 0.127(4) Uani 1 1 d .
F3 F 0.6876(10) 0.6563(12) 0.7827(4) 0.317(10) Uani 1 1 d .
O7 O 0.6849(7) 0.8144(12) 0.7208(4) 0.293(10) Uani 1 1 d .
C71 C -0.0029(9) 0.7897(10) 0.4210(4) 0.159(6) Uani 1 1 d .
H71A H 0.0141 0.8508 0.4190 0.238 Uiso 1 1 calc R
H71B H -0.0641 0.7849 0.4147 0.238 Uiso 1 1 calc R
H71C H 0.0274 0.7557 0.3976 0.238 Uiso 1 1 calc R
F1 F 0.6840(8) 0.6233(13) 0.7011(6) 0.368(11) Uani 1 1 d .

loop_
_atom_site_aniso_label
_atom_site_aniso_U_11
_atom_site_aniso_U_22
_atom_site_aniso_U_33
_atom_site_aniso_U_23
_atom_site_aniso_U_13
_atom_site_aniso_U_12
Mn1 0.0306(4) 0.0354(5) 0.0217(4) -0.0011(4) 0.0029(3) 0.0043(4)
Mn2 0.0295(4) 0.0403(6) 0.0230(4) -0.0018(4) 0.0021(3) 0.0046(4)
Mn3 0.0317(5) 0.0387(6) 0.0249(4) -0.0021(4) -0.0001(3) 0.0035(4)
O4 0.0295(19) 0.036(2) 0.0266(19) -0.0012(17) 0.0020(15) 0.0060(17)
O1 0.0276(19) 0.038(2) 0.0235(19) -0.0030(17) 0.0038(15) 0.0060(17)
O2 0.0292(19) 0.041(2) 0.0252(19) 0.0011(17) 0.0006(15) 0.0054(17)
O3 0.038(2) 0.042(2) 0.0245(19) -0.0042(17) -0.0013(16) 0.0009(18)
O5 0.031(2) 0.051(3) 0.031(2) -0.0035(19) 0.0062(17) 0.0048(19)
N4 0.028(2) 0.046(3) 0.031(3) 0.004(2) 0.003(2) 0.000(2)
N1 0.034(3) 0.035(3) 0.031(3) -0.004(2) 0.005(2) 0.005(2)
N5 0.033(3) 0.039(3) 0.030(3) -0.001(2) -0.002(2) 0.000(2)
O6 0.032(2) 0.062(3) 0.032(2) -0.012(2) 0.0003(17) 0.009(2)
N2 0.038(3) 0.035(3) 0.025(2) 0.000(2) 0.004(2) 0.009(2)
N6 0.031(2) 0.043(3) 0.032(3) -0.004(2) 0.003(2) 0.002(2)
N3 0.028(2) 0.041(3) 0.028(2) -0.003(2) 0.0027(19) 0.005(2)
C37 0.037(3) 0.040(4) 0.036(3) -0.008(3) 0.007(3) -0.006(3)
C11 0.046(4) 0.052(4) 0.037(3) 0.008(3) 0.005(3) 0.002(3)
C34 0.032(3) 0.043(4) 0.052(4) -0.012(3) -0.001(3) 0.011(3)
C32 0.026(3) 0.039(4) 0.038(3) -0.009(3) 0.003(2) 0.001(3)
C16 0.033(3) 0.056(4) 0.026(3) -0.004(3) 0.007(2) 0.008(3)
C1 0.042(3) 0.038(4) 0.033(3) -0.002(3) 0.007(3) 0.004(3)
C33 0.029(3) 0.047(4) 0.042(3) -0.007(3) -0.003(3) 0.002(3)
C9 0.066(4) 0.056(5) 0.028(3) 0.005(3) 0.000(3) 0.012(4)
C21 0.042(3) 0.041(4) 0.045(4) 0.002(3) -0.006(3) 0.006(3)
C23 0.049(4) 0.070(5) 0.040(4) 0.013(4) -0.013(3) -0.005(4)
C35 0.035(3) 0.054(4) 0.046(4) -0.013(3) 0.008(3) 0.003(3)
C26 0.032(3) 0.048(4) 0.030(3) 0.000(3) 0.002(2) -0.001(3)
C30 0.051(4) 0.045(4) 0.038(3) 0.005(3) -0.002(3) 0.003(3)
C6 0.042(3) 0.044(4) 0.036(3) -0.002(3) 0.007(3) 0.007(3)
C15 0.042(3) 0.054(4) 0.028(3) -0.001(3) 0.000(3) -0.002(3)
C14 0.057(4) 0.067(5) 0.039(4) 0.006(3) -0.017(3) -0.003(4)
C31 0.032(3) 0.045(4) 0.032(3) 0.002(3) 0.001(2) 0.007(3)
C24 0.056(4) 0.052(4) 0.039(4) 0.004(3) -0.014(3) -0.013(3)
C13 0.075(5) 0.069(6) 0.042(4) 0.019(4) -0.007(4) -0.007(4)
C36 0.046(4) 0.039(4) 0.041(4) -0.005(3) 0.012(3) 0.002(3)
C5 0.044(4) 0.044(4) 0.034(3) 0.004(3) 0.005(3) 0.011(3)
C20 0.039(3) 0.047(4) 0.031(3) -0.007(3) -0.007(3) 0.012(3)
C39 0.046(4) 0.048(4) 0.055(4) 0.002(3) 0.013(3) 0.011(3)
C42 0.067(5) 0.042(4) 0.068(5) -0.005(4) 0.013(4) 0.004(4)
C8 0.076(5) 0.063(5) 0.041(4) 0.017(4) -0.009(4) 0.003(4)
C27 0.048(4) 0.052(4) 0.042(4) -0.007(3) -0.011(3) 0.002(3)
C7 0.076(5) 0.042(4) 0.050(4) 0.012(3) 0.007(4) 0.005(4)
C29 0.060(4) 0.042(4) 0.060(5) 0.001(4) -0.002(4) -0.002(4)
C10 0.039(3) 0.049(4) 0.031(3) 0.001(3) 0.005(3) 0.010(3)
C44 0.051(4) 0.068(5) 0.043(4) 0.000(4) 0.001(3) 0.023(4)
C40 0.054(4) 0.067(5) 0.050(4) 0.016(4) 0.009(3) 0.001(4)
C18 0.039(3) 0.048(4) 0.046(4) -0.018(3) 0.005(3) 0.004(3)
C28 0.044(4) 0.047(4) 0.057(4) -0.003(3) -0.010(3) 0.002(3)
C17 0.043(4) 0.059(5) 0.031(3) -0.010(3) -0.001(3) 0.008(3)
C43 0.055(4) 0.051(5) 0.052(4) -0.006(4) 0.006(3) 0.003(4)
C38 0.036(3) 0.039(4) 0.041(3) 0.003(3) 0.009(3) 0.005(3)
C12 0.056(4) 0.063(5) 0.050(4) 0.015(4) -0.006(3) 0.000(4)
C48 0.060(5) 0.107(7) 0.046(4) -0.005(5) 0.000(4) 0.027(5)
C2 0.042(4) 0.054(5) 0.045(4) -0.015(3) 0.000(3) 0.001(3)
C25 0.030(3) 0.046(4) 0.030(3) 0.001(3) 0.000(2) -0.002(3)
C45 0.129(8) 0.081(7) 0.073(6) 0.019(5) 0.032(6) 0.020(6)
C22 0.051(4) 0.051(4) 0.049(4) 0.008(3) -0.009(3) 0.006(3)
C3 0.062(4) 0.040(4) 0.061(5) -0.008(4) 0.005(4) 0.000(4)
C4 0.062(4) 0.029(4) 0.052(4) 0.000(3) 0.004(3) -0.003(3)
C41 0.051(4) 0.055(5) 0.075(5) 0.015(4) 0.016(4) 0.009(4)
C46 0.155(10) 0.073(7) 0.091(8) 0.022(6) 0.011(7) 0.037(7)
C47 0.134(10) 0.111(10) 0.067(7) 0.010(7) 0.019(6) 0.054(8)
C19 0.039(3) 0.046(4) 0.045(4) -0.008(3) -0.001(3) 0.011(3)
S1 0.121(2) 0.0799(18) 0.0744(16) 0.0222(14) 0.0022(15) 0.0134(16)
S2 0.132(3) 0.425(9) 0.089(2) -0.070(4) -0.024(2) 0.153(5)
O10 0.163(7) 0.103(6) 0.090(5) 0.039(4) -0.026(5) 0.029(5)
C64 0.058(4) 0.063(5) 0.063(5) -0.027(4) -0.010(4) 0.008(4)
C61 0.088(6) 0.045(5) 0.087(6) -0.012(4) -0.027(5) -0.005(4)
O12 0.198(8) 0.072(5) 0.109(5) 0.032(4) -0.015(5) 0.050(5)
C68 0.103(11) 0.177(17) 0.28(3) -0.004(17) -0.024(14) -0.114(13)
C62 0.175(10) 0.083(7) 0.048(5) 0.029(5) -0.020(6) -0.011(7)
C66 0.083(6) 0.072(6) 0.107(7) 0.026(5) 0.020(5) 0.020(5)
C60 0.099(6) 0.088(7) 0.047(4) 0.023(4) -0.026(4) -0.001(5)
C65 0.123(8) 0.114(8) 0.059(5) 0.034(5) -0.038(5) 0.006(7)
O11 0.261(11) 0.175(9) 0.078(5) 0.029(5) 0.072(6) 0.084(8)
C63 0.106(7) 0.059(6) 0.093(7) -0.015(5) -0.023(6) -0.016(5)
C70 0.069(6) 0.154(11) 0.055(5) -0.010(6) -0.004(4) 0.044(7)
F4 0.160(7) 0.144(7) 0.258(11) 0.098(7) -0.056(7) -0.046(6)
F5 0.161(7) 0.191(9) 0.251(11) 0.085(8) -0.106(8) -0.010(6)
F2 0.164(8) 0.251(12) 0.248(12) -0.034(9) 0.002(8) -0.062(8)
O9 0.171(9) 0.311(15) 0.137(7) -0.069(8) -0.119(7) 0.076(9)
O8 0.174(8) 0.377(17) 0.093(6) 0.027(8) 0.054(6) 0.123(10)
F6 0.159(8) 0.231(12) 0.244(12) 0.035(9) 0.058(8) 0.033(7)
C72 0.125(11) 0.126(12) 0.129(11) 0.040(10) 0.013(9) 0.010(9)
F3 0.304(15) 0.47(2) 0.179(11) -0.022(12) 0.111(11) -0.165(15)
O7 0.163(9) 0.53(3) 0.179(10) -0.144(13) -0.073(8) 0.231(13)
C71 0.188(13) 0.203(15) 0.086(8) 0.061(9) 0.001(8) 0.084(11)
F1 0.163(10) 0.57(3) 0.37(2) -0.25(2) -0.022(11) -0.044(13)

loop_
_atom_type_symbol
_atom_type_description
_atom_type_scat_dispersion_real
_atom_type_scat_dispersion_imag
_atom_type_scat_source
C C 0.0033 0.0016 'International Tables Vol C Tables 4.2.6.8 and 6.1.1.4'
H H 0.0000 0.0000 'International Tables Vol C Tables 4.2.6.8 and 6.1.1.4'
N N 0.0061 0.0033 'International Tables Vol C Tables 4.2.6.8 and 6.1.1.4'
O O 0.0106 0.0060 'International Tables Vol C Tables 4.2.6.8 and 6.1.1.4'
F F 0.0171 0.0103 'International Tables Vol C Tables 4.2.6.8 and 6.1.1.4'
S S 0.1246 0.1234 'International Tables Vol C Tables 4.2.6.8 and 6.1.1.4'
Mn Mn 0.3368 0.7283 'International Tables Vol C Tables 4.2.6.8 and 6.1.1.4'

loop_
_geom_angle_atom_site_label_1
_geom_angle_atom_site_label_2
_geom_angle_atom_site_label_3
_geom_angle
_geom_angle_site_symmetry_1
_geom_angle_site_symmetry_3
O2 Mn1 O4 102.55(17) . .
O2 Mn1 O4 95.16(16) . 3_666
O4 Mn1 O4 83.17(17) . 3_666
O2 Mn1 O1 81.03(15) . .
O4 Mn1 O1 83.93(15) . .
O4 Mn1 O1 165.40(17) 3_666 .
O2 Mn1 N1 88.51(18) . .
O4 Mn1 N1 168.70(17) . .
O4 Mn1 N1 93.63(17) 3_666 .
O1 Mn1 N1 100.31(16) . .
O2 Mn1 N2 162.45(18) . .
O4 Mn1 N2 92.64(18) . .
O4 Mn1 N2 95.34(16) 3_666 .
O1 Mn1 N2 92.03(16) . .
N1 Mn1 N2 76.82(19) . .
O2 Mn1 Mn1 101.85(13) . 3_666
O4 Mn1 Mn1 41.59(11) . 3_666
O4 Mn1 Mn1 41.58(12) 3_666 3_666
O1 Mn1 Mn1 125.19(12) . 3_666
N1 Mn1 Mn1 134.25(12) . 3_666
N2 Mn1 Mn1 95.34(13) . 3_666
O2 Mn1 Mn2 39.82(11) . .
O4 Mn1 Mn2 91.05(11) . .
O4 Mn1 Mn2 132.05(12) 3_666 .
O1 Mn1 Mn2 41.46(10) . .
N1 Mn1 Mn2 99.07(12) . .
N2 Mn1 Mn2 132.54(12) . .
Mn1 Mn1 Mn2 117.38(5) 3_666 .
O2 Mn1 Mn3 85.17(12) . .
O4 Mn1 Mn3 45.65(10) . .
O4 Mn1 Mn3 126.82(13) 3_666 .
O1 Mn1 Mn3 39.11(11) . .
N1 Mn1 Mn3 139.42(12) . .
N2 Mn1 Mn3 99.64(13) . .
Mn1 Mn1 Mn3 86.18(4) 3_666 .
Mn2 Mn1 Mn3 53.48(3) . .
O3 Mn2 O2 95.66(17) . .
O3 Mn2 O1 90.00(17) . .
O2 Mn2 O1 84.34(15) . .
O3 Mn2 O5 90.96(17) . .
O2 Mn2 O5 172.97(18) . .
O1 Mn2 O5 93.31(15) . .
O3 Mn2 N4 95.93(19) . .
O2 Mn2 N4 89.26(16) . .
O1 Mn2 N4 171.69(18) . .
O5 Mn2 N4 92.41(17) . .
O3 Mn2 N3 171.28(17) . .
O2 Mn2 N3 91.52(17) . .
O1 Mn2 N3 95.62(18) . .
O5 Mn2 N3 82.10(17) . .
N4 Mn2 N3 79.2(2) . .
O3 Mn2 Mn3 43.36(12) . .
O2 Mn2 Mn3 97.75(12) . .
O1 Mn2 Mn3 47.62(12) . .
O5 Mn2 Mn3 85.44(12) . .
N4 Mn2 Mn3 139.05(15) . .
N3 Mn2 Mn3 140.32(14) . .
O3 Mn2 Mn1 90.36(12) . .
O2 Mn2 Mn1 39.57(11) . .
O1 Mn2 Mn1 45.03(10) . .
O5 Mn2 Mn1 138.32(12) . .
N4 Mn2 Mn1 128.83(12) . .
N3 Mn2 Mn1 98.32(12) . .
Mn3 Mn2 Mn1 67.72(3) . .
O3 Mn3 O1 86.84(16) . .
O3 Mn3 N5 96.55(18) . .
O1 Mn3 N5 171.30(16) . .
O3 Mn3 N6 173.95(18) . .
O1 Mn3 N6 98.22(18) . .
N5 Mn3 N6 78.92(19) . .
O3 Mn3 O6 89.52(16) . .
O1 Mn3 O6 91.37(15) . .
N5 Mn3 O6 96.66(17) . .
N6 Mn3 O6 87.04(16) . .
O3 Mn3 O4 91.14(15) . .
O1 Mn3 O4 76.52(14) . .
N5 Mn3 O4 95.35(16) . .
N6 Mn3 O4 93.28(15) . .
O6 Mn3 O4 167.82(16) . .
O3 Mn3 Mn2 42.91(12) . .
O1 Mn3 Mn2 44.86(10) . .
N5 Mn3 Mn2 139.41(14) . .
N6 Mn3 Mn2 141.28(15) . .
O6 Mn3 Mn2 83.47(11) . .
O4 Mn3 Mn2 88.75(10) . .
O3 Mn3 Mn1 83.06(12) . .
O1 Mn3 Mn1 40.06(10) . .
N5 Mn3 Mn1 132.26(13) . .
N6 Mn3 Mn1 102.95(13) . .
O6 Mn3 Mn1 131.00(12) . .
O4 Mn3 Mn1 37.19(10) . .
Mn2 Mn3 Mn1 58.80(3) . .
Mn1 O4 Mn1 96.83(17) . 3_666
Mn1 O4 Mn3 97.16(15) . .
Mn1 O4 Mn3 158.8(2) 3_666 .
Mn2 O1 Mn3 87.52(16) . .
Mn2 O1 Mn1 93.51(15) . .
Mn3 O1 Mn1 100.83(16) . .
Mn1 O2 Mn2 100.61(17) . .
Mn2 O3 Mn3 93.73(19) . .
C31 O5 Mn2 126.8(4) . .
C11 N4 C15 118.8(5) . .
C11 N4 Mn2 124.8(4) . .
C15 N4 Mn2 116.1(4) . .
C5 N1 C1 117.1(5) . .
C5 N1 Mn1 118.3(4) . .
C1 N1 Mn1 124.5(4) . .
C30 N5 C26 118.3(5) . .
C30 N5 Mn3 125.8(4) . .
C26 N5 Mn3 115.8(4) . .
C31 O6 Mn3 118.4(4) . .
C10 N2 C6 118.3(5) . .
C10 N2 Mn1 125.5(4) . .
C6 N2 Mn1 116.0(4) . .
C25 N6 C21 118.9(5) . .
C25 N6 Mn3 116.4(4) . .
C21 N6 Mn3 124.7(4) . .
C20 N3 C16 118.5(5) . .
C20 N3 Mn2 125.6(4) . .
C16 N3 Mn2 115.8(4) . .
C32 C37 C36 118.7(6) . .
C32 C37 C38 121.4(5) . .
C36 C37 C38 119.8(5) . .
N4 C11 C12 121.9(7) . .
C35 C34 C33 122.1(6) . .
C37 C32 C33 120.8(5) . .
C37 C32 C31 118.3(5) . .
C33 C32 C31 119.8(5) . .
N3 C16 C17 121.0(6) . .
N3 C16 C15 113.2(5) . .
C17 C16 C15 125.8(6) . .
N1 C1 C2 121.5(6) . .
C34 C33 C32 117.3(6) . .
C34 C33 C44 119.6(6) . .
C32 C33 C44 123.1(5) . .
C8 C9 C10 119.9(6) . .
N6 C21 C22 120.8(6) . .
C22 C23 C24 116.9(6) . .
C22 C23 C60 120.5(7) . .
C24 C23 C60 122.6(7) . .
C36 C35 C34 120.2(6) . .
N5 C26 C27 120.8(6) . .
N5 C26 C25 114.7(5) . .
C27 C26 C25 124.5(6) . .
N5 C30 C29 122.3(6) . .
N2 C6 C7 121.9(6) . .
N2 C6 C5 115.2(5) . .
C7 C6 C5 122.9(6) . .
N4 C15 C14 121.1(6) . .
N4 C15 C16 114.7(5) . .
C14 C15 C16 124.2(6) . .
C15 C14 C13 120.6(7) . .
O6 C31 O5 125.5(5) . .
O6 C31 C32 122.8(5) . .
O5 C31 C32 111.6(5) . .
C25 C24 C23 120.7(6) . .
C12 C13 C14 117.0(6) . .
C12 C13 C65 123.3(8) . .
C14 C13 C65 119.6(7) . .
C35 C36 C37 120.8(6) . .
N1 C5 C4 121.7(6) . .
N1 C5 C6 112.8(6) . .
C4 C5 C6 125.5(6) . .
N3 C20 C19 122.6(6) . .
C40 C39 C38 121.9(7) . .
C41 C42 C43 121.6(7) . .
C9 C8 C7 117.9(6) . .
C9 C8 C62 122.5(7) . .
C7 C8 C62 119.5(7) . .
C26 C27 C28 121.3(6) . .
C6 C7 C8 119.5(7) . .
C30 C29 C28 121.6(7) . .
N2 C10 C9 122.5(6) . .
C45 C44 C48 117.9(8) . .
C45 C44 C33 120.9(7) . .
C48 C44 C33 120.7(7) . .
C39 C40 C41 121.0(7) . .
C17 C18 C19 116.9(6) . .
C17 C18 C64 121.0(6) . .
C19 C18 C64 122.1(7) . .
C29 C28 C27 115.6(6) . .
C29 C28 C61 122.9(7) . .
C27 C28 C61 121.4(6) . .
C18 C17 C16 120.9(6) . .
C38 C43 C42 121.4(7) . .
C43 C38 C39 117.2(6) . .
C43 C38 C37 120.8(6) . .
C39 C38 C37 121.7(6) . .
C13 C12 C11 120.6(7) . .
C70 C48 C44 122.3(10) . .
C1 C2 C3 121.1(6) . .
N6 C25 C24 121.5(6) . .
N6 C25 C26 113.8(5) . .
C24 C25 C26 124.7(6) . .
C44 C45 C46 118.5(10) . .
C23 C22 C21 121.1(7) . .
C4 C3 C2 116.3(6) . .
C4 C3 C63 121.7(7) . .
C2 C3 C63 122.0(7) . .
C5 C4 C3 122.0(6) . .
C42 C41 C40 116.7(7) . .
C42 C41 C66 122.4(8) . .
C40 C41 C66 120.9(8) . .
C47 C46 C45 121.8(11) . .
C46 C47 C70 120.4(10) . .
C46 C47 C71 121.0(12) . .
C70 C47 C71 118.6(12) . .
C20 C19 C18 120.0(6) . .
O12 S1 O10 116.3(5) . .
O12 S1 O11 118.7(5) . .
O10 S1 O11 114.9(5) . .
O12 S1 C72 103.2(7) . .
O10 S1 C72 101.3(6) . .
O11 S1 C72 97.6(8) . .
C68 S2 O9 111.5(11) . .
C68 S2 O7 106.3(12) . .
O9 S2 O7 105.0(7) . .
C68 S2 O8 123.8(13) . .
O9 S2 O8 104.6(8) . .
O7 S2 O8 103.9(8) . .
F3 C68 F1 119.2(13) . .
F3 C68 S2 122(2) . .
F1 C68 S2 112(2) . .
F3 C68 F2 99.0(18) . .
F1 C68 F2 92.0(16) . .
S2 C68 F2 104.8(10) . .
C47 C70 C48 119.1(11) . .
F5 C72 F4 105.7(14) . .
F5 C72 F6 106.8(13) . .
F4 C72 F6 106.7(12) . .
F5 C72 S1 115.9(10) . .
F4 C72 S1 111.6(10) . .
F6 C72 S1 109.6(12) . .

loop_
_geom_bond_atom_site_label_1
_geom_bond_atom_site_label_2
_geom_bond_distance
_geom_bond_site_symmetry_2
Mn1 O2 1.817(4) .
Mn1 O4 1.848(4) .
Mn1 O4 1.848(3) 3_666
Mn1 O1 1.987(3) .
Mn1 N1 2.065(5) .
Mn1 N2 2.105(5) .
Mn1 Mn1 2.7645(16) 3_666
Mn1 Mn2 2.8034(11) .
Mn1 Mn3 3.0326(12) .
Mn2 O3 1.797(4) .
Mn2 O2 1.826(3) .
Mn2 O1 1.860(4) .
Mn2 O5 1.954(3) .
Mn2 N4 2.027(5) .
Mn2 N3 2.040(5) .
Mn2 Mn3 2.6339(12) .
Mn3 O3 1.812(4) .
Mn3 O1 1.948(4) .
Mn3 N5 2.041(5) .
Mn3 N6 2.049(5) .
Mn3 O6 2.182(4) .
Mn3 O4 2.185(3) .
O4 Mn1 1.848(3) 3_666
O5 C31 1.280(7) .
N4 C11 1.329(8) .
N4 C15 1.348(8) .
N1 C5 1.355(7) .
N1 C1 1.358(7) .
N5 C30 1.337(8) .
N5 C26 1.352(7) .
O6 C31 1.241(7) .
N2 C10 1.346(7) .
N2 C6 1.351(8) .
N6 C25 1.347(7) .
N6 C21 1.348(8) .
N3 C20 1.331(8) .
N3 C16 1.365(7) .
C37 C32 1.397(8) .
C37 C36 1.400(8) .
C37 C38 1.494(8) .
C11 C12 1.378(9) .
C34 C35 1.377(9) .
C34 C33 1.384(8) .
C32 C33 1.415(8) .
C32 C31 1.492(7) .
C16 C17 1.378(9) .
C16 C15 1.491(9) .
C1 C2 1.368(8) .
C33 C44 1.486(9) .
C9 C8 1.374(10) .
C9 C10 1.378(8) .
C21 C22 1.387(8) .
C23 C22 1.367(9) .
C23 C24 1.392(9) .
C23 C60 1.507(9) .
C35 C36 1.358(9) .
C26 C27 1.376(8) .
C26 C25 1.490(8) .
C30 C29 1.359(9) .
C6 C7 1.382(8) .
C6 C5 1.484(8) .
C15 C14 1.370(8) .
C14 C13 1.389(10) .
C24 C25 1.367(8) .
C13 C12 1.364(10) .
C13 C65 1.519(10) .
C5 C4 1.357(9) .
C20 C19 1.368(8) .
C39 C40 1.366(9) .
C39 C38 1.393(9) .
C42 C41 1.372(10) .
C42 C43 1.397(9) .
C8 C7 1.404(10) .
C8 C62 1.522(10) .
C27 C28 1.397(9) .
C29 C28 1.374(9) .
C44 C45 1.365(11) .
C44 C48 1.391(10) .
C40 C41 1.411(11) .
C18 C17 1.377(9) .
C18 C19 1.402(9) .
C18 C64 1.472(9) .
C28 C61 1.479(9) .
C43 C38 1.367(9) .
C48 C70 1.368(11) .
C2 C3 1.379(9) .
C45 C46 1.426(13) .
C3 C4 1.362(9) .
C3 C63 1.513(10) .
C41 C66 1.491(10) .
C46 C47 1.322(15) .
C47 C70 1.362(15) .
C47 C71 1.570(13) .
S1 O12 1.400(7) .
S1 O10 1.433(6) .
S1 O11 1.491(8) .
S1 C72 1.747(14) .
S2 C68 1.438(16) .
S2 O9 1.467(9) .
S2 O7 1.469(10) .
S2 O8 1.468(9) .
C68 F3 1.30(2) .
C68 F1 1.38(2) .
C68 F2 1.66(2) .
F4 C72 1.343(15) .
F5 C72 1.308(15) .
F6 C72 1.353(15) .

loop_
_geom_torsion_atom_site_label_1
_geom_torsion_atom_site_label_2
_geom_torsion_atom_site_label_3
_geom_torsion_atom_site_label_4
_geom_torsion
_geom_torsion_site_symmetry_1
_geom_torsion_site_symmetry_4
O2 Mn1 Mn2 O3 -98.5(2) . .
O4 Mn1 Mn2 O3 10.04(16) . .
O4 Mn1 Mn2 O3 -71.7(2) 3_666 .
O1 Mn1 Mn2 O3 89.6(2) . .
N1 Mn1 Mn2 O3 -175.01(18) . .
N2 Mn1 Mn2 O3 104.6(2) . .
Mn1 Mn1 Mn2 O3 -23.55(13) 3_666 .
Mn3 Mn1 Mn2 O3 37.97(12) . .
O4 Mn1 Mn2 O2 108.5(2) . .
O4 Mn1 Mn2 O2 26.8(2) 3_666 .
O1 Mn1 Mn2 O2 -171.9(3) . .
N1 Mn1 Mn2 O2 -76.5(2) . .
N2 Mn1 Mn2 O2 -156.9(3) . .
Mn1 Mn1 Mn2 O2 74.9(2) 3_666 .
Mn3 Mn1 Mn2 O2 136.44(19) . .
O2 Mn1 Mn2 O1 171.9(3) . .
O4 Mn1 Mn2 O1 -79.6(2) . .
O4 Mn1 Mn2 O1 -161.3(2) 3_666 .
N1 Mn1 Mn2 O1 95.3(2) . .
N2 Mn1 Mn2 O1 15.0(2) . .
Mn1 Mn1 Mn2 O1 -113.19(17) 3_666 .
Mn3 Mn1 Mn2 O1 -51.67(16) . .
O2 Mn1 Mn2 O5 169.7(3) . .
O4 Mn1 Mn2 O5 -81.8(2) . .
O4 Mn1 Mn2 O5 -163.5(2) 3_666 .
O1 Mn1 Mn2 O5 -2.2(2) . .
N1 Mn1 Mn2 O5 93.1(2) . .
N2 Mn1 Mn2 O5 12.7(3) . .
Mn1 Mn1 Mn2 O5 -115.40(19) 3_666 .
Mn3 Mn1 Mn2 O5 -53.88(19) . .
O2 Mn1 Mn2 N4 -0.6(3) . .
O4 Mn1 Mn2 N4 108.0(2) . .
O4 Mn1 Mn2 N4 26.2(3) 3_666 .
O1 Mn1 Mn2 N4 -172.4(3) . .
N1 Mn1 Mn2 N4 -77.1(2) . .
N2 Mn1 Mn2 N4 -157.5(3) . .
Mn1 Mn1 Mn2 N4 74.4(2) 3_666 .
Mn3 Mn1 Mn2 N4 135.9(2) . .
O2 Mn1 Mn2 N3 82.2(2) . .
O4 Mn1 Mn2 N3 -169.25(17) . .
O4 Mn1 Mn2 N3 109.0(2) 3_666 .
O1 Mn1 Mn2 N3 -89.6(2) . .
N1 Mn1 Mn2 N3 5.70(18) . .
N2 Mn1 Mn2 N3 -74.7(2) . .
Mn1 Mn1 Mn2 N3 157.16(14) 3_666 .
Mn3 Mn1 Mn2 N3 -141.32(13) . .
O2 Mn1 Mn2 Mn3 -136.44(19) . .
O4 Mn1 Mn2 Mn3 -27.93(11) . .
O4 Mn1 Mn2 Mn3 -109.66(17) 3_666 .
O1 Mn1 Mn2 Mn3 51.67(16) . .
N1 Mn1 Mn2 Mn3 147.02(13) . .
N2 Mn1 Mn2 Mn3 66.62(19) . .
Mn1 Mn1 Mn2 Mn3 -61.52(5) 3_666 .
O2 Mn2 Mn3 O3 90.1(2) . .
O1 Mn2 Mn3 O3 165.1(2) . .
O5 Mn2 Mn3 O3 -96.3(2) . .
N4 Mn2 Mn3 O3 -7.8(3) . .
N3 Mn2 Mn3 O3 -168.1(3) . .
Mn1 Mn2 Mn3 O3 116.35(17) . .
O3 Mn2 Mn3 O1 -165.1(2) . .
O2 Mn2 Mn3 O1 -75.00(18) . .
O5 Mn2 Mn3 O1 98.70(18) . .
N4 Mn2 Mn3 O1 -172.9(2) . .
N3 Mn2 Mn3 O1 26.9(2) . .
Mn1 Mn2 Mn3 O1 -48.70(14) . .
O3 Mn2 Mn3 N5 3.7(3) . .
O2 Mn2 Mn3 N5 93.8(2) . .
O1 Mn2 Mn3 N5 168.8(2) . .
O5 Mn2 Mn3 N5 -92.5(2) . .
N4 Mn2 Mn3 N5 -4.1(3) . .
N3 Mn2 Mn3 N5 -164.3(3) . .
Mn1 Mn2 Mn3 N5 120.1(2) . .
O3 Mn2 Mn3 N6 173.3(3) . .
O2 Mn2 Mn3 N6 -96.6(2) . .
O1 Mn2 Mn3 N6 -21.6(2) . .
O5 Mn2 Mn3 N6 77.1(2) . .
N4 Mn2 Mn3 N6 165.5(3) . .
N3 Mn2 Mn3 N6 5.2(3) . .
Mn1 Mn2 Mn3 N6 -70.3(2) . .
O3 Mn2 Mn3 O6 96.4(2) . .
O2 Mn2 Mn3 O6 -173.59(17) . .
O1 Mn2 Mn3 O6 -98.58(19) . .
O5 Mn2 Mn3 O6 0.11(17) . .
N4 Mn2 Mn3 O6 88.5(2) . .
N3 Mn2 Mn3 O6 -71.7(2) . .
Mn1 Mn2 Mn3 O6 -147.29(12) . .
O3 Mn2 Mn3 O4 -93.02(19) . .
O2 Mn2 Mn3 O4 -2.97(16) . .
O1 Mn2 Mn3 O4 72.03(17) . .
O5 Mn2 Mn3 O4 170.73(16) . .
N4 Mn2 Mn3 O4 -100.8(2) . .
N3 Mn2 Mn3 O4 98.9(2) . .
Mn1 Mn2 Mn3 O4 23.33(10) . .
O3 Mn2 Mn3 Mn1 -116.35(17) . .
O2 Mn2 Mn3 Mn1 -26.30(12) . .
O1 Mn2 Mn3 Mn1 48.70(14) . .
O5 Mn2 Mn3 Mn1 147.40(13) . .
N4 Mn2 Mn3 Mn1 -124.18(19) . .
N3 Mn2 Mn3 Mn1 75.59(19) . .
O2 Mn1 Mn3 O3 -11.64(17) . .
O4 Mn1 Mn3 O3 101.2(2) . .
O4 Mn1 Mn3 O3 81.20(19) 3_666 .
O1 Mn1 Mn3 O3 -93.3(2) . .
N1 Mn1 Mn3 O3 -93.7(2) . .
N2 Mn1 Mn3 O3 -174.61(17) . .
Mn1 Mn1 Mn3 O3 90.61(13) 3_666 .
Mn2 Mn1 Mn3 O3 -37.92(12) . .
O2 Mn1 Mn3 O1 81.7(2) . .
O4 Mn1 Mn3 O1 -165.5(2) . .
O4 Mn1 Mn3 O1 174.5(2) 3_666 .
N1 Mn1 Mn3 O1 -0.3(3) . .
N2 Mn1 Mn3 O1 -81.3(2) . .
Mn1 Mn1 Mn3 O1 -176.04(17) 3_666 .
Mn2 Mn1 Mn3 O1 55.42(16) . .
O2 Mn1 Mn3 N5 -104.2(2) . .
O4 Mn1 Mn3 N5 8.6(2) . .
O4 Mn1 Mn3 N5 -11.4(2) 3_666 .
O1 Mn1 Mn3 N5 174.1(2) . .
N1 Mn1 Mn3 N5 173.8(3) . .
N2 Mn1 Mn3 N5 92.8(2) . .
Mn1 Mn1 Mn3 N5 -1.95(19) 3_666 .
Mn2 Mn1 Mn3 N5 -130.49(19) . .
O2 Mn1 Mn3 N6 169.09(18) . .
O4 Mn1 Mn3 N6 -78.1(2) . .
O4 Mn1 Mn3 N6 -98.1(2) 3_666 .
O1 Mn1 Mn3 N6 87.4(2) . .
N1 Mn1 Mn3 N6 87.1(2) . .
N2 Mn1 Mn3 N6 6.12(19) . .
Mn1 Mn1 Mn3 N6 -88.66(14) 3_666 .
Mn2 Mn1 Mn3 N6 142.81(14) . .
O2 Mn1 Mn3 O6 71.64(19) . .
O4 Mn1 Mn3 O6 -175.6(2) . .
O4 Mn1 Mn3 O6 164.5(2) 3_666 .
O1 Mn1 Mn3 O6 -10.1(2) . .
N1 Mn1 Mn3 O6 -10.4(3) . .
N2 Mn1 Mn3 O6 -91.34(19) . .
Mn1 Mn1 Mn3 O6 173.89(15) 3_666 .
Mn2 Mn1 Mn3 O6 45.35(15) . .
O2 Mn1 Mn3 O4 -112.8(2) . .
O4 Mn1 Mn3 O4 -20.0(3) 3_666 .
O1 Mn1 Mn3 O4 165.5(2) . .
N1 Mn1 Mn3 O4 165.2(3) . .
N2 Mn1 Mn3 O4 84.2(2) . .
Mn1 Mn1 Mn3 O4 -10.55(15) 3_666 .
Mn2 Mn1 Mn3 O4 -139.08(16) . .
O2 Mn1 Mn3 Mn2 26.29(12) . .
O4 Mn1 Mn3 Mn2 139.08(16) . .
O4 Mn1 Mn3 Mn2 119.12(14) 3_666 .
O1 Mn1 Mn3 Mn2 -55.42(16) . .
N1 Mn1 Mn3 Mn2 -55.7(2) . .
N2 Mn1 Mn3 Mn2 -136.69(13) . .
Mn1 Mn1 Mn3 Mn2 128.53(5) 3_666 .
O2 Mn1 O4 Mn1 -93.79(17) . 3_666
O4 Mn1 O4 Mn1 0.0 3_666 3_666
O1 Mn1 O4 Mn1 -173.17(17) . 3_666
N1 Mn1 O4 Mn1 74.1(9) . 3_666
N2 Mn1 O4 Mn1 95.07(17) . 3_666
Mn2 Mn1 O4 Mn1 -132.26(13) . 3_666
Mn3 Mn1 O4 Mn1 -164.0(2) . 3_666
O2 Mn1 O4 Mn3 70.23(16) . .
O4 Mn1 O4 Mn3 164.0(2) 3_666 .
O1 Mn1 O4 Mn3 -9.14(14) . .
N1 Mn1 O4 Mn3 -121.9(8) . .
N2 Mn1 O4 Mn3 -100.91(16) . .
Mn1 Mn1 O4 Mn3 164.0(2) 3_666 .
Mn2 Mn1 O4 Mn3 31.77(11) . .
O3 Mn3 O4 Mn1 -76.93(18) . .
O1 Mn3 O4 Mn1 9.54(15) . .
N5 Mn3 O4 Mn1 -173.62(18) . .
N6 Mn3 O4 Mn1 107.22(19) . .
O6 Mn3 O4 Mn1 16.1(7) . .
Mn2 Mn3 O4 Mn1 -34.08(13) . .
O3 Mn3 O4 Mn1 54.0(6) . 3_666
O1 Mn3 O4 Mn1 140.5(6) . 3_666
N5 Mn3 O4 Mn1 -42.7(6) . 3_666
N6 Mn3 O4 Mn1 -121.8(6) . 3_666
O6 Mn3 O4 Mn1 147.0(6) . 3_666
Mn2 Mn3 O4 Mn1 96.9(5) . 3_666
Mn1 Mn3 O4 Mn1 130.9(6) . 3_666
O3 Mn2 O1 Mn3 10.20(15) . .
O2 Mn2 O1 Mn3 105.89(16) . .
O5 Mn2 O1 Mn3 -80.76(16) . .
N4 Mn2 O1 Mn3 145.8(12) . .
N3 Mn2 O1 Mn3 -163.13(15) . .
Mn1 Mn2 O1 Mn3 100.71(16) . .
O3 Mn2 O1 Mn1 -90.51(16) . .
O2 Mn2 O1 Mn1 5.18(16) . .
O5 Mn2 O1 Mn1 178.53(16) . .
N4 Mn2 O1 Mn1 45.1(13) . .
N3 Mn2 O1 Mn1 96.16(17) . .
Mn3 Mn2 O1 Mn1 -100.71(16) . .
O3 Mn3 O1 Mn2 -10.13(15) . .
N5 Mn3 O1 Mn2 -123.3(11) . .
N6 Mn3 O1 Mn2 166.52(15) . .
O6 Mn3 O1 Mn2 79.31(15) . .
O4 Mn3 O1 Mn2 -102.06(14) . .
Mn1 Mn3 O1 Mn2 -93.10(17) . .
O3 Mn3 O1 Mn1 82.97(17) . .
N5 Mn3 O1 Mn1 -30.2(12) . .
N6 Mn3 O1 Mn1 -100.38(17) . .
O6 Mn3 O1 Mn1 172.41(16) . .
O4 Mn3 O1 Mn1 -8.96(14) . .
Mn2 Mn3 O1 Mn1 93.10(17) . .
O2 Mn1 O1 Mn2 -5.24(16) . .
O4 Mn1 O1 Mn2 98.52(17) . .
O4 Mn1 O1 Mn2 70.6(6) 3_666 .
N1 Mn1 O1 Mn2 -92.06(18) . .
N2 Mn1 O1 Mn2 -169.04(18) . .
Mn1 Mn1 O1 Mn2 92.98(15) 3_666 .
Mn3 Mn1 O1 Mn2 88.14(18) . .
O2 Mn1 O1 Mn3 -93.39(18) . .
O4 Mn1 O1 Mn3 10.38(16) . .
O4 Mn1 O1 Mn3 -17.6(7) 3_666 .
N1 Mn1 O1 Mn3 179.79(17) . .
N2 Mn1 O1 Mn3 102.82(18) . .
Mn1 Mn1 O1 Mn3 4.8(2) 3_666 .
Mn2 Mn1 O1 Mn3 -88.14(18) . .
O4 Mn1 O2 Mn2 -76.25(19) . .
O4 Mn1 O2 Mn2 -160.37(18) 3_666 .
O1 Mn1 O2 Mn2 5.42(17) . .
N1 Mn1 O2 Mn2 106.11(19) . .
N2 Mn1 O2 Mn2 73.1(6) . .
Mn1 Mn1 O2 Mn2 -118.84(14) 3_666 .
Mn3 Mn1 O2 Mn2 -33.77(14) . .
O3 Mn2 O2 Mn1 83.69(19) . .
O1 Mn2 O2 Mn1 -5.75(18) . .
O5 Mn2 O2 Mn1 -76.5(13) . .
N4 Mn2 O2 Mn1 179.6(2) . .
N3 Mn2 O2 Mn1 -101.3(2) . .
Mn3 Mn2 O2 Mn1 40.06(16) . .
O2 Mn2 O3 Mn3 -95.30(17) . .
O1 Mn2 O3 Mn3 -10.98(16) . .
O5 Mn2 O3 Mn3 82.33(17) . .
N4 Mn2 O3 Mn3 174.85(16) . .
N3 Mn2 O3 Mn3 119.3(11) . .
Mn1 Mn2 O3 Mn3 -56.01(12) . .
O1 Mn3 O3 Mn2 10.50(15) . .
N5 Mn3 O3 Mn2 -177.55(17) . .
N6 Mn3 O3 Mn2 -136.2(17) . .
O6 Mn3 O3 Mn2 -80.90(17) . .
O4 Mn3 O3 Mn2 86.93(16) . .
Mn1 Mn3 O3 Mn2 50.55(12) . .
O3 Mn2 O5 C31 -39.6(5) . .
O2 Mn2 O5 C31 120.7(13) . .
O1 Mn2 O5 C31 50.5(5) . .
N4 Mn2 O5 C31 -135.6(5) . .
N3 Mn2 O5 C31 145.7(5) . .
Mn3 Mn2 O5 C31 3.5(5) . .
Mn1 Mn2 O5 C31 52.0(6) . .
O3 Mn2 N4 C11 4.3(5) . .
O2 Mn2 N4 C11 -91.3(5) . .
O1 Mn2 N4 C11 -130.9(12) . .
O5 Mn2 N4 C11 95.6(5) . .
N3 Mn2 N4 C11 177.0(5) . .
Mn3 Mn2 N4 C11 9.7(5) . .
Mn1 Mn2 N4 C11 -90.9(5) . .
O3 Mn2 N4 C15 179.0(4) . .
O2 Mn2 N4 C15 83.4(4) . .
O1 Mn2 N4 C15 43.7(14) . .
O5 Mn2 N4 C15 -89.8(4) . .
N3 Mn2 N4 C15 -8.3(4) . .
Mn3 Mn2 N4 C15 -175.6(3) . .
Mn1 Mn2 N4 C15 83.7(4) . .
O2 Mn1 N1 C5 -162.7(4) . .
O4 Mn1 N1 C5 29.1(11) . .
O4 Mn1 N1 C5 102.2(4) 3_666 .
O1 Mn1 N1 C5 -82.1(4) . .
N2 Mn1 N1 C5 7.6(4) . .
Mn1 Mn1 N1 C5 92.2(4) 3_666 .
Mn2 Mn1 N1 C5 -124.2(4) . .
Mn3 Mn1 N1 C5 -81.9(4) . .
O2 Mn1 N1 C1 13.7(4) . .
O4 Mn1 N1 C1 -154.5(7) . .
O4 Mn1 N1 C1 -81.4(4) 3_666 .
O1 Mn1 N1 C1 94.3(4) . .
N2 Mn1 N1 C1 -176.0(4) . .
Mn1 Mn1 N1 C1 -91.5(4) 3_666 .
Mn2 Mn1 N1 C1 52.2(4) . .
Mn3 Mn1 N1 C1 94.5(4) . .
O3 Mn3 N5 C30 -0.6(5) . .
O1 Mn3 N5 C30 111.9(11) . .
N6 Mn3 N5 C30 -176.6(5) . .
O6 Mn3 N5 C30 -90.9(5) . .
O4 Mn3 N5 C30 91.1(5) . .
Mn2 Mn3 N5 C30 -3.2(6) . .
Mn1 Mn3 N5 C30 85.9(5) . .
O3 Mn3 N5 C26 -177.6(4) . .
O1 Mn3 N5 C26 -65.1(13) . .
N6 Mn3 N5 C26 6.5(4) . .
O6 Mn3 N5 C26 92.1(4) . .
O4 Mn3 N5 C26 -85.8(4) . .
Mn2 Mn3 N5 C26 179.8(3) . .
Mn1 Mn3 N5 C26 -91.0(4) . .
O3 Mn3 O6 C31 39.1(5) . .
O1 Mn3 O6 C31 -47.7(5) . .
N5 Mn3 O6 C31 135.6(5) . .
N6 Mn3 O6 C31 -145.9(5) . .
O4 Mn3 O6 C31 -54.1(9) . .
Mn2 Mn3 O6 C31 -3.5(4) . .
Mn1 Mn3 O6 C31 -41.3(5) . .
O2 Mn1 N2 C10 -152.7(5) . .
O4 Mn1 N2 C10 -2.6(4) . .
O4 Mn1 N2 C10 80.8(4) 3_666 .
O1 Mn1 N2 C10 -86.6(4) . .
N1 Mn1 N2 C10 173.3(5) . .
Mn1 Mn1 N2 C10 39.0(4) 3_666 .
Mn2 Mn1 N2 C10 -96.4(4) . .
Mn3 Mn1 N2 C10 -48.0(4) . .
O2 Mn1 N2 C6 31.5(8) . .
O4 Mn1 N2 C6 -178.4(4) . .
O4 Mn1 N2 C6 -95.1(4) 3_666 .
O1 Mn1 N2 C6 97.5(4) . .
N1 Mn1 N2 C6 -2.6(4) . .
Mn1 Mn1 N2 C6 -136.8(4) 3_666 .
Mn2 Mn1 N2 C6 87.7(4) . .
Mn3 Mn1 N2 C6 136.1(4) . .
O3 Mn3 N6 C25 -46.8(19) . .
O1 Mn3 N6 C25 166.8(4) . .
N5 Mn3 N6 C25 -4.8(4) . .
O6 Mn3 N6 C25 -102.2(4) . .
O4 Mn3 N6 C25 90.0(4) . .
Mn2 Mn3 N6 C25 -177.9(3) . .
Mn1 Mn3 N6 C25 126.3(4) . .
O3 Mn3 N6 C21 131.7(16) . .
O1 Mn3 N6 C21 -14.7(5) . .
N5 Mn3 N6 C21 173.6(5) . .
O6 Mn3 N6 C21 76.2(5) . .
O4 Mn3 N6 C21 -91.6(5) . .
Mn2 Mn3 N6 C21 0.5(6) . .
Mn1 Mn3 N6 C21 -55.2(5) . .
O3 Mn2 N3 C20 -118.6(12) . .
O2 Mn2 N3 C20 95.8(4) . .
O1 Mn2 N3 C20 11.4(5) . .
O5 Mn2 N3 C20 -81.2(4) . .
N4 Mn2 N3 C20 -175.2(5) . .
Mn3 Mn2 N3 C20 -8.3(5) . .
Mn1 Mn2 N3 C20 56.7(4) . .
O3 Mn2 N3 C16 65.6(13) . .
O2 Mn2 N3 C16 -79.9(4) . .
O1 Mn2 N3 C16 -164.4(4) . .
O5 Mn2 N3 C16 103.1(4) . .
N4 Mn2 N3 C16 9.1(4) . .
Mn3 Mn2 N3 C16 176.0(3) . .
Mn1 Mn2 N3 C16 -119.1(3) . .
C15 N4 C11 C12 -1.0(9) . .
Mn2 N4 C11 C12 173.5(5) . .
C36 C37 C32 C33 -4.3(9) . .
C38 C37 C32 C33 171.6(5) . .
C36 C37 C32 C31 163.5(5) . .
C38 C37 C32 C31 -20.5(8) . .
C20 N3 C16 C17 -3.7(8) . .
Mn2 N3 C16 C17 172.3(4) . .
C20 N3 C16 C15 175.7(5) . .
Mn2 N3 C16 C15 -8.3(6) . .
C5 N1 C1 C2 3.7(8) . .
Mn1 N1 C1 C2 -172.7(4) . .
C35 C34 C33 C32 -3.1(9) . .
C35 C34 C33 C44 174.8(6) . .
C37 C32 C33 C34 5.5(9) . .
C31 C32 C33 C34 -162.2(6) . .
C37 C32 C33 C44 -172.4(6) . .
C31 C32 C33 C44 20.0(9) . .
C25 N6 C21 C22 -2.7(8) . .
Mn3 N6 C21 C22 178.9(4) . .
C33 C34 C35 C36 -0.4(10) . .
C30 N5 C26 C27 -2.7(8) . .
Mn3 N5 C26 C27 174.5(4) . .
C30 N5 C26 C25 175.8(5) . .
Mn3 N5 C26 C25 -7.0(6) . .
C26 N5 C30 C29 1.1(9) . .
Mn3 N5 C30 C29 -175.8(5) . .
C10 N2 C6 C7 -0.9(8) . .
Mn1 N2 C6 C7 175.3(5) . .
C10 N2 C6 C5 -178.4(5) . .
Mn1 N2 C6 C5 -2.2(6) . .
C11 N4 C15 C14 0.4(8) . .
Mn2 N4 C15 C14 -174.6(5) . .
C11 N4 C15 C16 -178.7(5) . .
Mn2 N4 C15 C16 6.4(6) . .
N3 C16 C15 N4 1.3(7) . .
C17 C16 C15 N4 -179.3(5) . .
N3 C16 C15 C14 -177.7(6) . .
C17 C16 C15 C14 1.6(9) . .
N4 C15 C14 C13 0.1(10) . .
C16 C15 C14 C13 179.0(6) . .
Mn3 O6 C31 O5 7.4(8) . .
Mn3 O6 C31 C32 -176.5(4) . .
Mn2 O5 C31 O6 -7.8(9) . .
Mn2 O5 C31 C32 175.7(4) . .
C37 C32 C31 O6 127.8(6) . .
C33 C32 C31 O6 -64.3(8) . .
C37 C32 C31 O5 -55.6(7) . .
C33 C32 C31 O5 112.3(6) . .
C22 C23 C24 C25 -1.6(10) . .
C60 C23 C24 C25 -179.5(6) . .
C15 C14 C13 C12 0.2(11) . .
C15 C14 C13 C65 179.0(7) . .
C34 C35 C36 C37 1.7(10) . .
C32 C37 C36 C35 0.7(9) . .
C38 C37 C36 C35 -175.4(6) . .
C1 N1 C5 C4 -5.8(8) . .
Mn1 N1 C5 C4 170.9(5) . .
C1 N1 C5 C6 172.5(4) . .
Mn1 N1 C5 C6 -10.8(6) . .
N2 C6 C5 N1 8.3(7) . .
C7 C6 C5 N1 -169.2(6) . .
N2 C6 C5 C4 -173.5(6) . .
C7 C6 C5 C4 9.1(10) . .
C16 N3 C20 C19 2.7(8) . .
Mn2 N3 C20 C19 -172.9(4) . .
C10 C9 C8 C7 -0.2(11) . .
C10 C9 C8 C62 176.3(7) . .
N5 C26 C27 C28 3.3(9) . .
C25 C26 C27 C28 -175.1(6) . .
N2 C6 C7 C8 0.5(10) . .
C5 C6 C7 C8 177.7(6) . .
C9 C8 C7 C6 0.1(11) . .
C62 C8 C7 C6 -176.5(7) . .
N5 C30 C29 C28 0.0(10) . .
C6 N2 C10 C9 0.8(8) . .
Mn1 N2 C10 C9 -175.0(4) . .
C8 C9 C10 N2 -0.2(10) . .
C34 C33 C44 C45 62.2(9) . .
C32 C33 C44 C45 -120.1(8) . .
C34 C33 C44 C48 -109.6(7) . .
C32 C33 C44 C48 68.2(9) . .
C38 C39 C40 C41 -1.2(10) . .
C30 C29 C28 C27 0.5(10) . .
C30 C29 C28 C61 179.3(7) . .
C26 C27 C28 C29 -2.1(9) . .
C26 C27 C28 C61 179.1(6) . .
C19 C18 C17 C16 2.7(9) . .
C64 C18 C17 C16 -175.6(6) . .
N3 C16 C17 C18 1.0(9) . .
C15 C16 C17 C18 -178.4(5) . .
C41 C42 C43 C38 -0.5(11) . .
C42 C43 C38 C39 1.1(9) . .
C42 C43 C38 C37 -172.8(6) . .
C40 C39 C38 C43 -0.3(9) . .
C40 C39 C38 C37 173.5(6) . .
C32 C37 C38 C43 -45.6(8) . .
C36 C37 C38 C43 130.4(6) . .
C32 C37 C38 C39 140.8(6) . .
C36 C37 C38 C39 -43.3(8) . .
C14 C13 C12 C11 -0.8(11) . .
C65 C13 C12 C11 -179.6(7) . .
N4 C11 C12 C13 1.3(10) . .
C45 C44 C48 C70 -1.8(11) . .
C33 C44 C48 C70 170.2(7) . .
N1 C1 C2 C3 1.4(9) . .
C21 N6 C25 C24 2.9(8) . .
Mn3 N6 C25 C24 -178.5(4) . .
C21 N6 C25 C26 -176.0(5) . .
Mn3 N6 C25 C26 2.6(6) . .
C23 C24 C25 N6 -0.8(10) . .
C23 C24 C25 C26 178.0(6) . .
N5 C26 C25 N6 2.9(7) . .
C27 C26 C25 N6 -178.7(5) . .
N5 C26 C25 C24 -176.0(5) . .
C27 C26 C25 C24 2.5(9) . .
C48 C44 C45 C46 2.8(12) . .
C33 C44 C45 C46 -169.2(7) . .
C24 C23 C22 C21 1.8(10) . .
C60 C23 C22 C21 179.7(6) . .
N6 C21 C22 C23 0.3(10) . .
C1 C2 C3 C4 -4.5(10) . .
C1 C2 C3 C63 174.4(7) . .
N1 C5 C4 C3 2.8(10) . .
C6 C5 C4 C3 -175.4(6) . .
C2 C3 C4 C5 2.4(10) . .
C63 C3 C4 C5 -176.4(7) . .
C43 C42 C41 C40 -1.0(10) . .
C43 C42 C41 C66 179.1(7) . .
C39 C40 C41 C42 1.8(10) . .
C39 C40 C41 C66 -178.3(7) . .
C44 C45 C46 C47 -2.5(16) . .
C45 C46 C47 C70 0.9(18) . .
C45 C46 C47 C71 178.2(9) . .
N3 C20 C19 C18 1.0(9) . .
C17 C18 C19 C20 -3.6(8) . .
C64 C18 C19 C20 174.7(6) . .
O9 S2 C68 F3 44(2) . .
O7 S2 C68 F3 -70(2) . .
O8 S2 C68 F3 170.1(15) . .
O9 S2 C68 F1 -165.4(13) . .
O7 S2 C68 F1 80.6(17) . .
O8 S2 C68 F1 -39(2) . .
O9 S2 C68 F2 -67.1(16) . .
O7 S2 C68 F2 178.9(11) . .
O8 S2 C68 F2 59.0(17) . .
C46 C47 C70 C48 0.2(16) . .
C71 C47 C70 C48 -177.2(8) . .
C44 C48 C70 C47 0.3(13) . .
O12 S1 C72 F5 -59.8(14) . .
O10 S1 C72 F5 179.5(12) . .
O11 S1 C72 F5 62.1(13) . .
O12 S1 C72 F4 179.2(11) . .
O10 S1 C72 F4 58.5(12) . .
O11 S1 C72 F4 -58.9(12) . .
O12 S1 C72 F6 61.1(11) . .
O10 S1 C72 F6 -59.5(11) . .
O11 S1 C72 F6 -176.9(10) . .
